data_4319074
loop_
_publ_author_name
'Ryan E. Da Re'
'Michael D. Hopkins'

_publ_contact_author
;
      Michael D. Hopkins
      Department of Chemistry
      5735 South Ellis Avenue
      Chicago, IL 60637
;
_publ_contact_author_email mhopkins@uchicago.edu
_publ_contact_author_fax '(773) 702-0850'
_publ_contact_author_phone '(773) 702-6490'
_publ_section_title
;
 Electronic Spectra and Structures of d2 Molybdenum-Oxo Complexes. Effects
 of Structural Distortions on Orbital Energies, Two-Electron Terms, and
 the Mixing of Singlet and Triplet States
;
_journal_name_full 'Inorganic Chemistry'
_journal_page_first 6973
_journal_page_last 6985
_journal_paper_doi 10.1021/ic020565r
_journal_volume 41
_journal_year 2002
_chemical_formula_moiety 'C12 H36 Cl Mo O P4, F6 P'
_chemical_formula_sum 'C12 H36 Cl F6 Mo O P5'
_chemical_formula_weight 596.65
_chemical_name_common '[MoO(PMe3)4Cl][PF6] at 100K'
_space_group_IT_number 14
_symmetry_cell_setting monoclinic
_symmetry_space_group_name_Hall '-P 2ybc'
_symmetry_space_group_name_H-M 'P 1 21/c 1'
_atom_sites_solution_hydrogens geom
_atom_sites_solution_primary direct
_atom_sites_solution_secondary difmap
_audit_creation_method SHELXL-97
_cell_angle_alpha 90.00
_cell_angle_beta 95.1850(10)
_cell_angle_gamma 90.00
_cell_formula_units_Z 4
_cell_length_a 7.5422(5)
_cell_length_b 27.7006(19)
_cell_length_c 12.1325(8)
_cell_measurement_temperature 173(2)
_cell_volume 2524.4(3)
_computing_cell_refinement 'SAINT 6.02'
_computing_data_collection 'SMART 5.622'
_computing_data_reduction 'SAINT 6.02'
_computing_molecular_graphics 'XP in SHELXTL 5.1 (Sheldrick, 1997) '
_computing_publication_material ' SHELXTL 5.1 (Sheldrick, 1997) '
_computing_structure_refinement 'SHELXL-97 (Sheldrick, 1997)'
_computing_structure_solution 'SHELXS-97 (Sheldrick, 1990)'
_diffrn_ambient_temperature 173(2)
_diffrn_detector_area_resol_mean 8.33
_diffrn_measured_fraction_theta_full 0.999
_diffrn_measured_fraction_theta_max 0.999
_diffrn_measurement_device_type 'Bruker SMART APEX CCD'
_diffrn_measurement_method /w
_diffrn_radiation_monochromator graphite
_diffrn_radiation_source 'fine-focus sealed tube'
_diffrn_radiation_type MoK\a
_diffrn_radiation_wavelength 0.71073
_diffrn_reflns_av_R_equivalents 0.0383
_diffrn_reflns_av_sigmaI/netI 0.0549
_diffrn_reflns_limit_h_max 8
_diffrn_reflns_limit_h_min -8
_diffrn_reflns_limit_k_max 25
_diffrn_reflns_limit_k_min -32
_diffrn_reflns_limit_l_max 14
_diffrn_reflns_limit_l_min -14
_diffrn_reflns_number 12697
_diffrn_reflns_theta_full 25.05
_diffrn_reflns_theta_max 25.05
_diffrn_reflns_theta_min 1.84
_diffrn_standards_decay_% 0
_diffrn_standards_number 0
_exptl_absorpt_coefficient_mu 0.987
_exptl_absorpt_correction_T_max 0.78
_exptl_absorpt_correction_T_min 0.62594766
_exptl_absorpt_correction_type empirical
_exptl_absorpt_process_details 'SADABS (Sheldrick, 1997) '
_exptl_crystal_colour purple
_exptl_crystal_density_diffrn 1.570
_exptl_crystal_density_method 'not measured'
_exptl_crystal_description needle
_exptl_crystal_F_000 1216
_exptl_crystal_size_max .30
_exptl_crystal_size_mid .20
_exptl_crystal_size_min .20
_refine_diff_density_max 0.831
_refine_diff_density_min -0.484
_refine_diff_density_rms 0.087
_refine_ls_extinction_method none
_refine_ls_goodness_of_fit_ref 0.995
_refine_ls_hydrogen_treatment mixed
_refine_ls_matrix_type full
_refine_ls_number_parameters 240
_refine_ls_number_reflns 4459
_refine_ls_number_restraints 0
_refine_ls_restrained_S_all 0.995
_refine_ls_R_factor_all 0.0463
_refine_ls_R_factor_gt 0.0374
_refine_ls_shift/su_max 0.001
_refine_ls_shift/su_mean 0.000
_refine_ls_structure_factor_coef Fsqd
_refine_ls_weighting_details 'calc w=1/[\s^2^(Fo^2^)+(0.0326P)^2^+0.0000P] where P=(Fo^2^+2Fc^2^)/3'
_refine_ls_weighting_scheme calc
_refine_ls_wR_factor_gt 0.0772
_refine_ls_wR_factor_ref 0.0808
_reflns_number_gt 3723
_reflns_number_total 4459
_reflns_threshold_expression >2sigma(I)
_cod_data_source_file ic020565r_4.cif
_cod_data_source_block ryan06m
_cod_depositor_comments
;
The following automatic conversions were performed:

'_symmetry_cell_setting' value 'Monoclinic' changed to 'monoclinic'
according to the built-in table from CIF Core dictionary named
'cif_core.dic' version 2.4.1 from 2010-06-29.

Automatic conversion script
Id: cif_fix_values 1646 2011-03-28 12:23:43Z adriana 
;
_cod_database_code 4319074

loop_
_symmetry_equiv_pos_as_xyz
'x, y, z'
'-x, y+1/2, -z+1/2'
'-x, -y, -z'
'x, -y-1/2, z-1/2'

loop_
_atom_site_label
_atom_site_type_symbol
_atom_site_fract_x
_atom_site_fract_y
_atom_site_fract_z
_atom_site_U_iso_or_equiv
_atom_site_adp_type
_atom_site_occupancy
_atom_site_symmetry_multiplicity
_atom_site_calc_flag
_atom_site_refinement_flags
_atom_site_disorder_assembly
_atom_site_disorder_group
Mo Mo 0.3320(2) 0.61673(2) 0.27199(6) 0.0168(2) Uani 0.919(5) 1 d P . .
Mo' Mo 0.4006(19) 0.6113(2) 0.2886(6) 0.0169(17) Uiso 0.081(5) 1 d P . .
O O 0.1266(3) 0.63887(8) 0.21822(17) 0.0176(5) Uani 1 1 d . . .
P1 P 0.52201(12) 0.69293(3) 0.28883(8) 0.0214(2) Uani 1 1 d . . .
F1 F 0.6988(3) 0.67151(9) 0.82911(19) 0.0474(7) Uani 1 1 d . . .
C1 C 0.3940(5) 0.74553(13) 0.2416(3) 0.0291(9) Uani 1 1 d . . .
H1A H 0.4701 0.7743 0.2489 0.044 Uiso 1 1 calc R . .
H1B H 0.2933 0.7496 0.2864 0.044 Uiso 1 1 calc R . .
H1C H 0.3496 0.7412 0.1638 0.044 Uiso 1 1 calc R . .
Cl Cl 0.62389(12) 0.58217(3) 0.34880(8) 0.0296(2) Uani 1 1 d . . .
P2 P 0.41247(12) 0.60704(3) 0.07381(8) 0.0211(2) Uani 1 1 d . . .
F2 F 0.9410(3) 0.63688(10) 0.9174(2) 0.0553(8) Uani 1 1 d . . .
C2 C 0.7199(5) 0.69520(14) 0.2135(3) 0.0301(9) Uani 1 1 d . . .
H2A H 0.7802 0.7263 0.2272 0.045 Uiso 1 1 calc R . .
H2B H 0.6854 0.6917 0.1340 0.045 Uiso 1 1 calc R . .
H2C H 0.8007 0.6689 0.2385 0.045 Uiso 1 1 calc R . .
P3 P 0.25990(12) 0.52768(3) 0.27919(8) 0.0210(2) Uani 1 1 d . . .
F3 F 0.9610(3) 0.71071(9) 0.84443(19) 0.0479(7) Uani 1 1 d . . .
C3 C 0.6242(4) 0.70992(13) 0.4256(3) 0.0263(9) Uani 1 1 d . . .
H3A H 0.6930 0.7397 0.4198 0.039 Uiso 1 1 calc R . .
H3B H 0.7034 0.6840 0.4549 0.039 Uiso 1 1 calc R . .
H3C H 0.5310 0.7152 0.4756 0.039 Uiso 1 1 calc R . .
P4 P 0.24051(12) 0.63234(3) 0.46565(8) 0.0222(2) Uani 1 1 d . . .
F4 F 0.8467(3) 0.68253(9) 0.67877(17) 0.0399(6) Uani 1 1 d . . .
C4 C 0.3781(5) 0.66250(13) -0.0060(3) 0.0269(9) Uani 1 1 d . . .
H4A H 0.3890 0.6557 -0.0844 0.040 Uiso 1 1 calc R . .
H4B H 0.4678 0.6864 0.0206 0.040 Uiso 1 1 calc R . .
H4C H 0.2589 0.6752 0.0028 0.040 Uiso 1 1 calc R . .
P5 P 0.89472(12) 0.65959(4) 0.79819(8) 0.0245(2) Uani 1 1 d . . .
C5 C 0.2714(5) 0.56695(13) -0.0161(3) 0.0276(9) Uani 1 1 d . . .
H5A H 0.3002 0.5708 -0.0928 0.041 Uiso 1 1 calc R . .
H5B H 0.1461 0.5752 -0.0109 0.041 Uiso 1 1 calc R . .
H5C H 0.2925 0.5334 0.0072 0.041 Uiso 1 1 calc R . .
F5 F 0.8295(3) 0.60857(8) 0.7511(2) 0.0595(8) Uani 1 1 d . . .
F6 F 1.0913(3) 0.64789(9) 0.76713(17) 0.0395(6) Uani 1 1 d . . .
C6 C 0.6359(4) 0.58684(14) 0.0517(3) 0.0280(9) Uani 1 1 d . . .
H6A H 0.6479 0.5847 -0.0279 0.042 Uiso 1 1 calc R . .
H6B H 0.6572 0.5550 0.0857 0.042 Uiso 1 1 calc R . .
H6C H 0.7231 0.6099 0.0854 0.042 Uiso 1 1 calc R . .
C7 C 0.0416(5) 0.51282(14) 0.2101(3) 0.0330(10) Uani 1 1 d . . .
H7A H 0.0187 0.4782 0.2184 0.050 Uiso 1 1 calc R . .
H7B H 0.0392 0.5209 0.1314 0.050 Uiso 1 1 calc R . .
H7C H -0.0502 0.5314 0.2436 0.050 Uiso 1 1 calc R . .
C8 C 0.2554(5) 0.49712(13) 0.4123(3) 0.0321(10) Uani 1 1 d . . .
H8A H 0.2017 0.4651 0.4007 0.048 Uiso 1 1 calc R . .
H8B H 0.1849 0.5162 0.4606 0.048 Uiso 1 1 calc R . .
H8C H 0.3772 0.4937 0.4470 0.048 Uiso 1 1 calc R . .
C9 C 0.4145(5) 0.48773(13) 0.2166(3) 0.0270(9) Uani 1 1 d . . .
H9A H 0.3661 0.4549 0.2129 0.040 Uiso 1 1 calc R . .
H9B H 0.5292 0.4878 0.2615 0.040 Uiso 1 1 calc R . .
H9C H 0.4313 0.4990 0.1417 0.040 Uiso 1 1 calc R . .
C10 C 0.3996(5) 0.62275(14) 0.5861(3) 0.0288(9) Uani 1 1 d . . .
H10A H 0.3431 0.6305 0.6536 0.043 Uiso 1 1 calc R . .
H10B H 0.5032 0.6437 0.5809 0.043 Uiso 1 1 calc R . .
H10C H 0.4379 0.5889 0.5884 0.043 Uiso 1 1 calc R . .
C11 C 0.1571(5) 0.69370(13) 0.4792(3) 0.0277(9) Uani 1 1 d . . .
H11A H 0.1035 0.6968 0.5495 0.042 Uiso 1 1 calc R . .
H11B H 0.0672 0.7006 0.4178 0.042 Uiso 1 1 calc R . .
H11C H 0.2558 0.7166 0.4776 0.042 Uiso 1 1 calc R . .
C12 C 0.0478(5) 0.59897(15) 0.5035(3) 0.0385(11) Uani 1 1 d . . .
H12A H 0.0101 0.6118 0.5729 0.058 Uiso 1 1 calc R . .
H12B H 0.0790 0.5648 0.5132 0.058 Uiso 1 1 calc R . .
H12C H -0.0496 0.6023 0.4448 0.058 Uiso 1 1 calc R . .

loop_
_atom_site_aniso_label
_atom_site_aniso_U_11
_atom_site_aniso_U_22
_atom_site_aniso_U_33
_atom_site_aniso_U_23
_atom_site_aniso_U_13
_atom_site_aniso_U_12
Mo 0.0181(5) 0.0151(2) 0.0173(2) 0.00017(16) 0.0019(3) -0.0001(2)
O 0.0213(13) 0.0120(13) 0.0208(13) -0.0004(11) 0.0087(10) 0.0029(10)
P1 0.0234(5) 0.0188(5) 0.0217(5) 0.0007(4) 0.0010(4) -0.0014(4)
F1 0.0297(13) 0.0640(18) 0.0506(15) 0.0136(14) 0.0153(11) 0.0165(12)
C1 0.032(2) 0.025(2) 0.030(2) 0.0017(18) 0.0005(18) -0.0028(17)
Cl 0.0262(5) 0.0293(6) 0.0331(5) 0.0024(5) 0.0009(4) -0.0011(4)
P2 0.0251(5) 0.0187(5) 0.0199(5) 0.0007(4) 0.0043(4) 0.0010(4)
F2 0.0375(15) 0.083(2) 0.0469(15) 0.0363(15) 0.0138(12) 0.0177(13)
C2 0.025(2) 0.034(2) 0.032(2) 0.0002(19) 0.0046(17) -0.0065(18)
P3 0.0224(5) 0.0175(5) 0.0235(5) -0.0001(4) 0.0043(4) -0.0018(4)
F3 0.0572(16) 0.0389(15) 0.0469(15) -0.0158(13) 0.0013(12) -0.0013(12)
C3 0.024(2) 0.026(2) 0.028(2) -0.0002(18) -0.0012(17) -0.0077(16)
P4 0.0221(5) 0.0222(6) 0.0226(5) -0.0021(4) 0.0044(4) -0.0007(4)
F4 0.0454(15) 0.0468(16) 0.0272(12) 0.0058(12) 0.0009(11) 0.0054(11)
C4 0.031(2) 0.029(2) 0.0202(19) 0.0039(18) 0.0016(16) 0.0026(17)
P5 0.0231(5) 0.0225(6) 0.0288(6) 0.0033(5) 0.0066(4) 0.0021(4)
C5 0.033(2) 0.026(2) 0.023(2) -0.0015(18) 0.0026(17) 0.0028(17)
F5 0.0501(16) 0.0239(15) 0.104(2) -0.0071(15) 0.0034(15) -0.0082(11)
F6 0.0260(12) 0.0577(17) 0.0359(13) -0.0042(13) 0.0093(10) 0.0030(11)
C6 0.027(2) 0.031(2) 0.027(2) -0.0020(19) 0.0082(17) 0.0033(17)
C7 0.029(2) 0.025(2) 0.044(2) -0.007(2) 0.0008(19) -0.0054(17)
C8 0.045(3) 0.020(2) 0.032(2) 0.0045(19) 0.0132(19) -0.0010(18)
C9 0.033(2) 0.019(2) 0.031(2) -0.0021(18) 0.0094(17) 0.0010(16)
C10 0.033(2) 0.032(2) 0.022(2) 0.0017(18) 0.0058(17) 0.0045(18)
C11 0.028(2) 0.026(2) 0.029(2) -0.0033(18) 0.0040(17) 0.0029(17)
C12 0.033(2) 0.038(3) 0.048(3) -0.013(2) 0.021(2) -0.0098(19)

loop_
_atom_type_symbol
_atom_type_description
_atom_type_scat_dispersion_real
_atom_type_scat_dispersion_imag
_atom_type_scat_source
C C 0.0033 0.0016 'International Tables Vol C Tables 4.2.6.8 and 6.1.1.4'
H H 0.0000 0.0000 'International Tables Vol C Tables 4.2.6.8 and 6.1.1.4'
O O 0.0106 0.0060 'International Tables Vol C Tables 4.2.6.8 and 6.1.1.4'
F F 0.0171 0.0103 'International Tables Vol C Tables 4.2.6.8 and 6.1.1.4'
P P 0.1023 0.0942 'International Tables Vol C Tables 4.2.6.8 and 6.1.1.4'
Cl Cl 0.1484 0.1585 'International Tables Vol C Tables 4.2.6.8 and 6.1.1.4'
Mo Mo -1.6832 0.6857 'International Tables Vol C Tables 4.2.6.8 and 6.1.1.4'

loop_
_geom_angle_atom_site_label_1
_geom_angle_atom_site_label_2
_geom_angle_atom_site_label_3
_geom_angle
_geom_angle_site_symmetry_1
_geom_angle_site_symmetry_3
_geom_angle_publ_flag
Mo' Mo O 174.8(6) . . ?
Mo' Mo Cl 7.0(6) . . ?
O Mo Cl 178.18(8) . . ?
Mo' Mo P3 85.3(6) . . ?
O Mo P3 99.80(9) . . ?
Cl Mo P3 78.39(5) . . ?
Mo' Mo P4 91.9(5) . . ?
O Mo P4 88.84(8) . . ?
Cl Mo P4 91.37(5) . . ?
P3 Mo P4 93.26(3) . . ?
Mo' Mo P2 91.1(5) . . ?
O Mo P2 87.89(8) . . ?
Cl Mo P2 91.98(5) . . ?
P3 Mo P2 90.01(3) . . ?
P4 Mo P2 175.73(6) . . ?
Mo' Mo P1 72.6(6) . . ?
O Mo P1 102.32(8) . . ?
Cl Mo P1 79.48(5) . . ?
P3 Mo P1 157.80(8) . . ?
P4 Mo P1 89.00(3) . . ?
P2 Mo P1 89.01(3) . . ?
Mo Mo' Cl 171.1(7) . . ?
Mo Mo' O 3.9(4) . . ?
Cl Mo' O 175.0(3) . . ?
Mo Mo' P1 94.8(7) . . ?
Cl Mo' P1 94.1(5) . . ?
O Mo' P1 91.0(4) . . ?
Mo Mo' P3 82.1(6) . . ?
Cl Mo' P3 89.1(3) . . ?
O Mo' P3 85.9(4) . . ?
P1 Mo' P3 176.6(7) . . ?
Mo Mo' P2 76.6(6) . . ?
Cl Mo' P2 104.4(4) . . ?
O Mo' P2 75.8(3) . . ?
P1 Mo' P2 89.77(18) . . ?
P3 Mo' P2 88.1(2) . . ?
Mo Mo' P4 75.8(6) . . ?
Cl Mo' P4 103.4(4) . . ?
O Mo' P4 76.4(4) . . ?
P1 Mo' P4 89.59(18) . . ?
P3 Mo' P4 91.0(2) . . ?
P2 Mo' P4 152.2(7) . . ?
Mo O Mo' 1.26(14) . . ?
C1 P1 C2 104.52(17) . . ?
C1 P1 C3 104.44(17) . . ?
C2 P1 C3 98.61(16) . . ?
C1 P1 Mo' 123.8(4) . . ?
C2 P1 Mo' 110.8(3) . . ?
C3 P1 Mo' 111.6(3) . . ?
C1 P1 Mo 111.16(13) . . ?
C2 P1 Mo 117.96(13) . . ?
C3 P1 Mo 118.29(12) . . ?
Mo' P1 Mo 12.6(3) . . ?
Mo' Cl Mo 1.99(17) . . ?
C6 P2 C4 105.68(17) . . ?
C6 P2 C5 102.82(17) . . ?
C4 P2 C5 98.49(17) . . ?
C6 P2 Mo 118.35(13) . . ?
C4 P2 Mo 112.23(12) . . ?
C5 P2 Mo 116.86(12) . . ?
C6 P2 Mo' 106.0(4) . . ?
C4 P2 Mo' 118.4(2) . . ?
C5 P2 Mo' 123.4(2) . . ?
Mo P2 Mo' 12.3(3) . . ?
C9 P3 C7 104.86(17) . . ?
C9 P3 C8 98.67(17) . . ?
C7 P3 C8 102.31(18) . . ?
C9 P3 Mo 115.48(12) . . ?
C7 P3 Mo 113.06(13) . . ?
C8 P3 Mo 120.25(13) . . ?
C9 P3 Mo' 106.9(3) . . ?
C7 P3 Mo' 125.5(4) . . ?
C8 P3 Mo' 115.0(2) . . ?
Mo P3 Mo' 12.6(3) . . ?
C12 P4 C10 101.94(19) . . ?
C12 P4 C11 99.26(18) . . ?
C10 P4 C11 105.69(17) . . ?
C12 P4 Mo 115.90(13) . . ?
C10 P4 Mo 120.07(13) . . ?
C11 P4 Mo 111.47(12) . . ?
C12 P4 Mo' 122.1(2) . . ?
C10 P4 Mo' 107.8(4) . . ?
C11 P4 Mo' 118.0(2) . . ?
Mo P4 Mo' 12.3(3) . . ?
F5 P5 F3 179.49(16) . . ?
F5 P5 F2 90.64(16) . . ?
F3 P5 F2 89.71(15) . . ?
F5 P5 F1 90.31(14) . . ?
F3 P5 F1 90.06(14) . . ?
F2 P5 F1 90.00(12) . . ?
F5 P5 F4 89.43(14) . . ?
F3 P5 F4 90.22(13) . . ?
F2 P5 F4 179.53(14) . . ?
F1 P5 F4 89.54(12) . . ?
F5 P5 F6 89.92(13) . . ?
F3 P5 F6 89.71(13) . . ?
F2 P5 F6 90.13(12) . . ?
F1 P5 F6 179.74(15) . . ?
F4 P5 F6 90.34(12) . . ?

loop_
_geom_bond_atom_site_label_1
_geom_bond_atom_site_label_2
_geom_bond_distance
_geom_bond_site_symmetry_2
_geom_bond_publ_flag
Mo Mo' 0.559(14) . ?
Mo O 1.737(3) . ?
Mo Cl 2.5023(19) . ?
Mo P3 2.5291(10) . ?
Mo P4 2.5448(10) . ?
Mo P2 2.5467(10) . ?
Mo P1 2.5494(11) . ?
Mo' Cl 1.949(15) . ?
Mo' O 2.294(16) . ?
Mo' P1 2.441(5) . ?
Mo' P3 2.545(6) . ?
Mo' P2 2.618(6) . ?
Mo' P4 2.624(6) . ?
P1 C1 1.812(4) . ?
P1 C2 1.821(3) . ?
P1 C3 1.827(3) . ?
F1 P5 1.592(2) . ?
P2 C6 1.818(3) . ?
P2 C4 1.822(4) . ?
P2 C5 1.829(4) . ?
F2 P5 1.587(2) . ?
P3 C9 1.822(3) . ?
P3 C7 1.825(4) . ?
P3 C8 1.826(4) . ?
F3 P5 1.587(2) . ?
P4 C12 1.816(4) . ?
P4 C10 1.824(3) . ?
P4 C11 1.825(4) . ?
F4 P5 1.594(2) . ?
P5 F5 1.586(2) . ?
P5 F6 1.596(2) . ?

loop_
_geom_torsion_atom_site_label_1
_geom_torsion_atom_site_label_2
_geom_torsion_atom_site_label_3
_geom_torsion_atom_site_label_4
_geom_torsion
_geom_torsion_site_symmetry_1
_geom_torsion_site_symmetry_2
_geom_torsion_site_symmetry_3
_geom_torsion_site_symmetry_4
_geom_torsion_publ_flag
O Mo Mo' Cl -176.1(19) . . . . ?
P3 Mo Mo' Cl -7(4) . . . . ?
P4 Mo Mo' Cl 86(4) . . . . ?
P2 Mo Mo' Cl -97(4) . . . . ?
P1 Mo Mo' Cl 174(5) . . . . ?
Cl Mo Mo' O 176.1(19) . . . . ?
P3 Mo Mo' O 169(6) . . . . ?
P4 Mo Mo' O -98(6) . . . . ?
P2 Mo Mo' O 79(6) . . . . ?
P1 Mo Mo' O -10(6) . . . . ?
O Mo Mo' P1 10(6) . . . . ?
Cl Mo Mo' P1 -174(5) . . . . ?
P3 Mo Mo' P1 178.5(2) . . . . ?
P4 Mo Mo' P1 -88.36(17) . . . . ?
P2 Mo Mo' P1 88.61(17) . . . . ?
O Mo Mo' P3 -169(6) . . . . ?
Cl Mo Mo' P3 7(4) . . . . ?
P4 Mo Mo' P3 93.11(6) . . . . ?
P2 Mo Mo' P3 -89.92(5) . . . . ?
P1 Mo Mo' P3 -178.5(2) . . . . ?
O Mo Mo' P2 -79(6) . . . . ?
Cl Mo Mo' P2 97(4) . . . . ?
P3 Mo Mo' P2 89.92(5) . . . . ?
P4 Mo Mo' P2 -176.97(5) . . . . ?
P1 Mo Mo' P2 -88.61(17) . . . . ?
O Mo Mo' P4 98(6) . . . . ?
Cl Mo Mo' P4 -86(4) . . . . ?
P3 Mo Mo' P4 -93.11(6) . . . . ?
P2 Mo Mo' P4 176.97(5) . . . . ?
P1 Mo Mo' P4 88.36(17) . . . . ?
Cl Mo O Mo' -165(7) . . . . ?
P3 Mo O Mo' -169(6) . . . . ?
P4 Mo O Mo' 98(6) . . . . ?
P2 Mo O Mo' -79(6) . . . . ?
P1 Mo O Mo' 10(6) . . . . ?
Cl Mo' O Mo 7(3) . . . . ?
P1 Mo' O Mo -170(6) . . . . ?
P3 Mo' O Mo 11(6) . . . . ?
P2 Mo' O Mo 100(6) . . . . ?
P4 Mo' O Mo -81(6) . . . . ?
Mo Mo' P1 C1 -1.3(7) . . . . ?
Cl Mo' P1 C1 179.66(17) . . . . ?
O Mo' P1 C1 -0.6(3) . . . . ?
P3 Mo' P1 C1 24(6) . . . . ?
P2 Mo' P1 C1 75.2(4) . . . . ?
P4 Mo' P1 C1 -77.0(4) . . . . ?
Mo Mo' P1 C2 -126.5(6) . . . . ?
Cl Mo' P1 C2 54.4(3) . . . . ?
O Mo' P1 C2 -125.9(2) . . . . ?
P3 Mo' P1 C2 -101(6) . . . . ?
P2 Mo' P1 C2 -50.0(5) . . . . ?
P4 Mo' P1 C2 157.8(3) . . . . ?
Mo Mo' P1 C3 124.6(6) . . . . ?
Cl Mo' P1 C3 -54.4(3) . . . . ?
O Mo' P1 C3 125.3(2) . . . . ?
P3 Mo' P1 C3 150(6) . . . . ?
P2 Mo' P1 C3 -158.8(3) . . . . ?
P4 Mo' P1 C3 48.9(5) . . . . ?
Cl Mo' P1 Mo -179.1(7) . . . . ?
O Mo' P1 Mo 0.7(4) . . . . ?
P3 Mo' P1 Mo 25(6) . . . . ?
P2 Mo' P1 Mo 76.5(6) . . . . ?
P4 Mo' P1 Mo -75.7(6) . . . . ?
Mo' Mo P1 C1 178.9(6) . . . . ?
O Mo P1 C1 -0.22(15) . . . . ?
Cl Mo P1 C1 179.60(13) . . . . ?
P3 Mo P1 C1 175.00(14) . . . . ?
P4 Mo P1 C1 -88.82(14) . . . . ?
P2 Mo P1 C1 87.40(14) . . . . ?
Mo' Mo P1 C2 58.2(6) . . . . ?
O Mo P1 C2 -120.86(16) . . . . ?
Cl Mo P1 C2 58.96(14) . . . . ?
P3 Mo P1 C2 54.35(18) . . . . ?
P4 Mo P1 C2 150.54(15) . . . . ?
P2 Mo P1 C2 -33.24(15) . . . . ?
Mo' Mo P1 C3 -60.3(6) . . . . ?
O Mo P1 C3 120.57(15) . . . . ?
Cl Mo P1 C3 -59.61(14) . . . . ?
P3 Mo P1 C3 -64.21(17) . . . . ?
P4 Mo P1 C3 31.97(15) . . . . ?
P2 Mo P1 C3 -151.81(14) . . . . ?
O Mo P1 Mo' -179.1(6) . . . . ?
Cl Mo P1 Mo' 0.7(6) . . . . ?
P3 Mo P1 Mo' -3.9(5) . . . . ?
P4 Mo P1 Mo' 92.3(6) . . . . ?
P2 Mo P1 Mo' -91.5(6) . . . . ?
O Mo' Cl Mo -3.1(15) . . . . ?
P1 Mo' Cl Mo 174(5) . . . . ?
P3 Mo' Cl Mo -7(4) . . . . ?
P2 Mo' Cl Mo -95(4) . . . . ?
P4 Mo' Cl Mo 83(4) . . . . ?
O Mo Cl Mo' 169(5) . . . . ?
P3 Mo Cl Mo' 172(4) . . . . ?
P4 Mo Cl Mo' -95(4) . . . . ?
P2 Mo Cl Mo' 83(4) . . . . ?
P1 Mo Cl Mo' -6(4) . . . . ?
Mo' Mo P2 C6 1.2(6) . . . . ?
O Mo P2 C6 176.07(16) . . . . ?
Cl Mo P2 C6 -5.75(15) . . . . ?
P3 Mo P2 C6 -84.13(15) . . . . ?
P4 Mo P2 C6 135.9(8) . . . . ?
P1 Mo P2 C6 73.69(15) . . . . ?
Mo' Mo P2 C4 -122.4(6) . . . . ?
O Mo P2 C4 52.53(15) . . . . ?
Cl Mo P2 C4 -129.28(13) . . . . ?
P3 Mo P2 C4 152.34(13) . . . . ?
P4 Mo P2 C4 12.4(9) . . . . ?
P1 Mo P2 C4 -49.84(14) . . . . ?
Mo' Mo P2 C5 124.9(6) . . . . ?
O Mo P2 C5 -60.15(16) . . . . ?
Cl Mo P2 C5 118.03(14) . . . . ?
P3 Mo P2 C5 39.65(15) . . . . ?
P4 Mo P2 C5 -100.3(8) . . . . ?
P1 Mo P2 C5 -162.53(14) . . . . ?
O Mo P2 Mo' 174.9(6) . . . . ?
Cl Mo P2 Mo' -6.9(6) . . . . ?
P3 Mo P2 Mo' -85.3(6) . . . . ?
P4 Mo P2 Mo' 134.8(11) . . . . ?
P1 Mo P2 Mo' 72.5(6) . . . . ?
Mo Mo' P2 C6 -178.9(5) . . . . ?
Cl Mo' P2 C6 -8.1(3) . . . . ?
O Mo' P2 C6 177.09(16) . . . . ?
P1 Mo' P2 C6 86.0(4) . . . . ?
P3 Mo' P2 C6 -96.6(4) . . . . ?
P4 Mo' P2 C6 174.7(5) . . . . ?
Mo Mo' P2 C4 62.7(6) . . . . ?
Cl Mo' P2 C4 -126.5(2) . . . . ?
O Mo' P2 C4 58.7(3) . . . . ?
P1 Mo' P2 C4 -32.3(5) . . . . ?
P3 Mo' P2 C4 145.0(2) . . . . ?
P4 Mo' P2 C4 56.4(6) . . . . ?
Mo Mo' P2 C5 -61.2(6) . . . . ?
Cl Mo' P2 C5 109.7(3) . . . . ?
O Mo' P2 C5 -65.1(3) . . . . ?
P1 Mo' P2 C5 -156.2(2) . . . . ?
P3 Mo' P2 C5 21.1(5) . . . . ?
P4 Mo' P2 C5 -67.5(5) . . . . ?
Cl Mo' P2 Mo 170.8(7) . . . . ?
O Mo' P2 Mo -4.0(4) . . . . ?
P1 Mo' P2 Mo -95.0(7) . . . . ?
P3 Mo' P2 Mo 82.3(6) . . . . ?
P4 Mo' P2 Mo -6.31(19) . . . . ?
Mo' Mo P3 C9 -49.4(6) . . . . ?
O Mo P3 C9 129.60(15) . . . . ?
Cl Mo P3 C9 -50.28(14) . . . . ?
P4 Mo P3 C9 -141.01(14) . . . . ?
P2 Mo P3 C9 41.74(15) . . . . ?
P1 Mo P3 C9 -45.66(17) . . . . ?
Mo' Mo P3 C7 -170.1(6) . . . . ?
O Mo P3 C7 8.83(16) . . . . ?
Cl Mo P3 C7 -171.05(14) . . . . ?
P4 Mo P3 C7 98.22(15) . . . . ?
P2 Mo P3 C7 -79.03(15) . . . . ?
P1 Mo P3 C7 -166.43(15) . . . . ?
Mo' Mo P3 C8 68.8(6) . . . . ?
O Mo P3 C8 -112.28(16) . . . . ?
Cl Mo P3 C8 67.84(15) . . . . ?
P4 Mo P3 C8 -22.89(16) . . . . ?
P2 Mo P3 C8 159.86(15) . . . . ?
P1 Mo P3 C8 72.46(18) . . . . ?
O Mo P3 Mo' 179.0(6) . . . . ?
Cl Mo P3 Mo' -0.9(5) . . . . ?
P4 Mo P3 Mo' -91.6(5) . . . . ?
P2 Mo P3 Mo' 91.1(5) . . . . ?
P1 Mo P3 Mo' 3.7(5) . . . . ?
Mo Mo' P3 C9 134.3(5) . . . . ?
Cl Mo' P3 C9 -46.9(2) . . . . ?
O Mo' P3 C9 133.49(19) . . . . ?
P1 Mo' P3 C9 109(6) . . . . ?
P2 Mo' P3 C9 57.6(4) . . . . ?
P4 Mo' P3 C9 -150.2(3) . . . . ?
Mo Mo' P3 C7 11.2(6) . . . . ?
Cl Mo' P3 C7 -169.99(18) . . . . ?
O Mo' P3 C7 10.4(3) . . . . ?
P1 Mo' P3 C7 -14(6) . . . . ?
P2 Mo' P3 C7 -65.5(4) . . . . ?
P4 Mo' P3 C7 86.7(3) . . . . ?
Mo Mo' P3 C8 -117.3(5) . . . . ?
Cl Mo' P3 C8 61.5(3) . . . . ?
O Mo' P3 C8 -118.1(2) . . . . ?
P1 Mo' P3 C8 -143(6) . . . . ?
P2 Mo' P3 C8 166.0(2) . . . . ?
P4 Mo' P3 C8 -41.8(5) . . . . ?
Cl Mo' P3 Mo 178.8(7) . . . . ?
O Mo' P3 Mo -0.8(4) . . . . ?
P1 Mo' P3 Mo -25(6) . . . . ?
P2 Mo' P3 Mo -76.7(6) . . . . ?
P4 Mo' P3 Mo 75.5(6) . . . . ?
Mo' Mo P4 C12 -123.2(6) . . . . ?
O Mo P4 C12 61.93(18) . . . . ?
Cl Mo P4 C12 -116.27(16) . . . . ?
P3 Mo P4 C12 -37.83(17) . . . . ?
P2 Mo P4 C12 102.0(8) . . . . ?
P1 Mo P4 C12 164.27(16) . . . . ?
Mo' Mo P4 C10 0.0(6) . . . . ?
O Mo P4 C10 -174.91(17) . . . . ?
Cl Mo P4 C10 6.90(15) . . . . ?
P3 Mo P4 C10 85.34(16) . . . . ?
P2 Mo P4 C10 -134.8(8) . . . . ?
P1 Mo P4 C10 -72.56(15) . . . . ?
Mo' Mo P4 C11 124.3(6) . . . . ?
O Mo P4 C11 -50.61(15) . . . . ?
Cl Mo P4 C11 131.20(13) . . . . ?
P3 Mo P4 C11 -150.36(13) . . . . ?
P2 Mo P4 C11 -10.5(9) . . . . ?
P1 Mo P4 C11 51.74(14) . . . . ?
O Mo P4 Mo' -174.9(6) . . . . ?
Cl Mo P4 Mo' 6.9(6) . . . . ?
P3 Mo P4 Mo' 85.4(6) . . . . ?
P2 Mo P4 Mo' -134.8(11) . . . . ?
P1 Mo P4 Mo' -72.5(6) . . . . ?
Mo Mo' P4 C12 62.7(6) . . . . ?
Cl Mo' P4 C12 -108.1(4) . . . . ?
O Mo' P4 C12 66.7(3) . . . . ?
P1 Mo' P4 C12 157.8(2) . . . . ?
P3 Mo' P4 C12 -18.9(6) . . . . ?
P2 Mo' P4 C12 69.0(5) . . . . ?
Mo Mo' P4 C10 180.0(5) . . . . ?
Cl Mo' P4 C10 9.1(3) . . . . ?
O Mo' P4 C10 -176.04(16) . . . . ?
P1 Mo' P4 C10 -85.0(4) . . . . ?
P3 Mo' P4 C10 98.4(4) . . . . ?
P2 Mo' P4 C10 -173.7(5) . . . . ?
Mo Mo' P4 C11 -60.6(6) . . . . ?
Cl Mo' P4 C11 128.6(2) . . . . ?
O Mo' P4 C11 -56.6(3) . . . . ?
P1 Mo' P4 C11 34.5(5) . . . . ?
P3 Mo' P4 C11 -142.1(2) . . . . ?
P2 Mo' P4 C11 -54.2(6) . . . . ?
Cl Mo' P4 Mo -170.8(7) . . . . ?
O Mo' P4 Mo 4.0(4) . . . . ?
P1 Mo' P4 Mo 95.1(7) . . . . ?
P3 Mo' P4 Mo -81.6(6) . . . . ?
P2 Mo' P4 Mo 6.33(19) . . . . ?
